data_2217705
loop_
_publ_author_name
'Uwe Monkowius'
'Manfred Zabel'

_publ_section_title
;Tricarbonylchlorido{<i>N</i>-[2-(diphenylphosphino)benzylidene]benzylamine-\k^2^<i>N</i>,<i>P</i>}rhenium(I)
 dichloromethane solvate
;
_journal_coeditor_code ZL2094
_journal_issue 2
_journal_name_full 'Acta Crystallographica Section E'
_journal_page_first m313
_journal_page_last m313
_journal_paper_doi 10.1107/S160053680706802X
_journal_volume 64
_journal_year 2008
_chemical_formula_iupac '[Re Cl (C26 H22 N P) (C O)3], C H2 Cl2'
_chemical_formula_moiety 'C29 H22 Cl N O3 P Re, C H2 Cl2'
_chemical_formula_sum 'C30 H24 Cl3 N O3 P Re'
_chemical_formula_weight 770.03
_chemical_name_systematic
;
Tricarbonylchlorido{N-[2-(diphenylphosphino)benzylidene]benzylamine-
\k^2^N,P}rhenium(I) dichloromethane solvate
;
_space_group_IT_number 14
_symmetry_cell_setting monoclinic
_symmetry_space_group_name_Hall '-P 2ybc'
_symmetry_space_group_name_H-M 'P 1 21/c 1'
_atom_sites_solution_hydrogens geom
_atom_sites_solution_primary direct
_atom_sites_solution_secondary difmap
_cell_angle_alpha 90
_cell_angle_beta 104.820(9)
_cell_angle_gamma 90
_cell_formula_units_Z 4
_cell_length_a 16.1971(12)
_cell_length_b 9.1981(6)
_cell_length_c 20.7977(17)
_cell_measurement_reflns_used 8000
_cell_measurement_temperature 296
_cell_measurement_theta_max 25.90
_cell_measurement_theta_min 2.57
_cell_volume 2995.4(4)
_computing_cell_refinement '<i>IPDS</i> (Stoe & Cie, 1998)'
_computing_data_collection '<i>IPDS</i> (Stoe & Cie, 1998)'
_computing_data_reduction '<i>IPDS</i> (Stoe & Cie, 1998)'
_computing_molecular_graphics 'PLATON (Spek, 2003)'
_computing_publication_material 'PLATON (Spek, 2003)'
_computing_structure_refinement 'SHELXL97 (Sheldrick, 1997)'
_computing_structure_solution 'SIR97 (Altomare <i>et al.</i>,  1999)'
_diffrn_ambient_temperature 296.0(10)
_diffrn_measured_fraction_theta_full 0.995
_diffrn_measured_fraction_theta_max 0.995
_diffrn_measurement_device_type 'Stoe IPDS diffractometer'
_diffrn_measurement_method rotation
_diffrn_radiation_monochromator graphite
_diffrn_radiation_source 'fine-focus sealed tube'
_diffrn_radiation_type 'Mo K\a'
_diffrn_radiation_wavelength 0.71073
_diffrn_reflns_av_R_equivalents 0.0895
_diffrn_reflns_av_sigmaI/netI 0.0471
_diffrn_reflns_limit_h_max 19
_diffrn_reflns_limit_h_min -19
_diffrn_reflns_limit_k_max 11
_diffrn_reflns_limit_k_min -11
_diffrn_reflns_limit_l_max 25
_diffrn_reflns_limit_l_min -25
_diffrn_reflns_number 27893
_diffrn_reflns_reduction_process
;
;
_diffrn_reflns_theta_full 25.90
_diffrn_reflns_theta_max 25.90
_diffrn_reflns_theta_min 2.57
_diffrn_standards_decay_% 0
_diffrn_standards_interval_count 0
_diffrn_standards_interval_time 0
_diffrn_standards_number 0
_exptl_absorpt_coefficient_mu 4.410
_exptl_absorpt_correction_T_max 0.6119
_exptl_absorpt_correction_T_min 0.4307
_exptl_absorpt_correction_type analytical
_exptl_absorpt_process_details 'from crystal shape (<i>IPDS</i>; Stoe & Cie, 1998)'
_exptl_crystal_colour 'faint yellow translucent'
_exptl_crystal_density_diffrn 1.707
_exptl_crystal_density_method 'Not Measured'
_exptl_crystal_description prism
_exptl_crystal_F_000 1504
_exptl_crystal_size_max 0.260
_exptl_crystal_size_mid 0.240
_exptl_crystal_size_min 0.180
_refine_diff_density_max 1.267
_refine_diff_density_min -0.558
_refine_ls_extinction_method none
_refine_ls_goodness_of_fit_ref 0.994
_refine_ls_hydrogen_treatment constr
_refine_ls_matrix_type full
_refine_ls_number_parameters 355
_refine_ls_number_reflns 5789
_refine_ls_number_restraints 0
_refine_ls_restrained_S_all 0.994
_refine_ls_R_factor_all 0.0424
_refine_ls_R_factor_gt 0.0324
_refine_ls_shift/su_max 0.003
_refine_ls_shift/su_mean 0.000
_refine_ls_structure_factor_coef Fsqd
_refine_ls_weighting_details 'calc w=1/[\s^2^(Fo^2^)+(0.0449P)^2^] where P=(Fo^2^+2Fc^2^)/3'
_refine_ls_weighting_scheme calc
_refine_ls_wR_factor_gt 0.0783
_refine_ls_wR_factor_ref 0.0810
_reflns_number_gt 4647
_reflns_number_total 5789
_reflns_threshold_expression I>2\s(I)
_cod_data_source_file zl2094.cif
_cod_data_source_block I
_cod_depositor_comments
;
The following automatic conversions were performed:
'_symmetry_cell_setting' value 'Monoclinic' changed to 'monoclinic'
according to '/home/saulius/struct/CIF-dictionaries/cif_core.dic'
dictionary named 'cif_core.dic' version 2.4.1 from 2010-06-29.

Automatic conversion script
Id: cif_fix_enum 1527 2010-12-29 10:47:43Z saulius 

The following automatic conversions were performed:

'_symmetry_cell_setting' value 'Monoclinic' changed to 'monoclinic'
according to /home/saulius/struct/CIF-dictionaries/cif_core.dic
dictionary named 'cif_core.dic' version 2.4.1 from 2010-06-29.

Automatic conversion script
Id: cif_fix_values 1715 2011-07-08 13:25:40Z adriana 
;
_cod_original_sg_symbol_H-M 'P 21/c'
_cod_database_code 2217705
_cod_database_fobs_code 2217705

loop_
_symmetry_equiv_pos_site_id
_symmetry_equiv_pos_as_xyz
1 x,y,z
2 -x,1/2+y,1/2-z
3 -x,-y,-z
4 x,1/2-y,1/2+z

loop_
_atom_site_aniso_label
_atom_site_aniso_U_11
_atom_site_aniso_U_22
_atom_site_aniso_U_33
_atom_site_aniso_U_12
_atom_site_aniso_U_13
_atom_site_aniso_U_23
Re1 0.03610(10) 0.05830(10) 0.05100(10) 0.00580(10) 0.00460(10) -0.00490(10)
Cl1 0.0481(6) 0.0854(9) 0.0596(6) 0.0045(6) -0.0038(5) -0.0101(6)
P1 0.0351(5) 0.0620(8) 0.0503(6) 0.0073(5) 0.0076(4) 0.0006(5)
O1 0.086(3) 0.117(4) 0.083(3) 0.042(3) 0.021(2) -0.023(2)
O2 0.0459(17) 0.103(3) 0.0553(19) 0.0123(18) -0.0024(15) 0.0056(18)
O3 0.064(2) 0.063(3) 0.131(4) 0.004(2) 0.018(2) 0.006(2)
N1 0.0376(18) 0.065(3) 0.054(2) 0.0041(18) 0.0078(15) -0.0065(17)
C1 0.040(2) 0.064(3) 0.051(2) 0.010(2) 0.0028(17) -0.0034(19)
C2 0.059(3) 0.084(4) 0.067(3) 0.016(3) 0.016(2) 0.014(3)
C3 0.076(4) 0.091(4) 0.071(3) 0.019(3) 0.011(3) 0.022(3)
C4 0.060(3) 0.084(4) 0.075(3) 0.025(3) 0.000(3) 0.007(3)
C5 0.045(2) 0.078(3) 0.074(3) 0.020(3) 0.005(2) -0.007(3)
C6 0.040(2) 0.064(3) 0.054(2) 0.008(2) 0.0034(18) -0.004(2)
C7 0.036(2) 0.072(4) 0.064(3) 0.006(2) 0.0126(19) -0.010(2)
C8 0.048(2) 0.070(3) 0.072(3) -0.006(2) 0.022(2) -0.003(2)
C9 0.054(3) 0.060(3) 0.061(3) 0.007(2) 0.025(2) -0.003(2)
C10 0.099(5) 0.078(4) 0.095(4) 0.004(4) 0.037(4) 0.014(4)
C11 0.140(7) 0.127(7) 0.085(5) 0.047(6) 0.037(5) 0.042(5)
C12 0.101(5) 0.145(8) 0.069(4) 0.039(6) 0.011(4) -0.002(5)
C13 0.098(5) 0.111(6) 0.079(4) -0.003(4) 0.010(4) -0.028(4)
C14 0.079(4) 0.071(4) 0.066(3) -0.001(3) 0.010(3) -0.007(3)
C15 0.041(2) 0.079(4) 0.058(3) 0.013(2) 0.0141(19) 0.010(2)
C16 0.050(3) 0.115(5) 0.071(3) -0.004(3) 0.016(2) 0.013(3)
C17 0.049(3) 0.146(7) 0.085(4) 0.003(3) 0.020(3) 0.029(4)
C18 0.066(4) 0.158(7) 0.078(4) 0.041(4) 0.035(3) 0.031(4)
C19 0.087(5) 0.129(6) 0.069(4) 0.032(4) 0.034(3) 0.006(4)
C20 0.068(3) 0.093(4) 0.064(3) 0.015(3) 0.023(3) 0.000(3)
C21 0.044(2) 0.058(3) 0.053(2) 0.002(2) 0.0072(18) 0.0029(19)
C22 0.060(3) 0.070(4) 0.074(3) 0.012(3) 0.003(2) -0.009(2)
C23 0.091(4) 0.072(4) 0.094(4) 0.004(4) 0.006(4) -0.020(3)
C24 0.080(4) 0.086(4) 0.067(3) -0.018(3) -0.002(3) 0.001(3)
C25 0.052(3) 0.093(5) 0.080(4) 0.001(3) -0.008(3) 0.002(3)
C26 0.049(3) 0.072(3) 0.079(3) 0.009(3) -0.001(2) -0.003(3)
C27 0.055(3) 0.080(4) 0.059(3) 0.010(3) 0.001(2) -0.006(2)
C28 0.048(2) 0.060(3) 0.065(3) 0.004(2) 0.018(2) -0.002(2)
C29 0.041(2) 0.062(3) 0.083(3) 0.008(2) 0.005(2) -0.005(3)
Cl2 0.146(2) 0.1108(18) 0.195(3) -0.0005(17) 0.020(2) 0.0389(19)
Cl3 0.110(2) 0.214(4) 0.268(5) -0.026(2) 0.053(2) -0.016(3)
C30 0.168(10) 0.164(10) 0.104(6) -0.014(8) 0.013(6) -0.014(6)

loop_
_atom_site_type_symbol
_atom_site_label
_atom_site_fract_x
_atom_site_fract_y
_atom_site_fract_z
_atom_site_U_iso_or_equiv
_atom_site_thermal_displace_type
_atom_site_calc_flag
_atom_site_refinement_flags
_atom_site_occupancy
Re Re1 0.765840(10) 0.11133(2) 0.960570(10) 0.04970(10) Uani . . 1.000
Cl Cl1 0.87641(8) 0.10116(16) 1.06935(6) 0.0676(4) Uani . . 1.000
P P1 0.71528(7) -0.12810(14) 0.98633(6) 0.0497(4) Uani . . 1.000
O O1 0.6469(3) 0.2883(6) 1.0245(2) 0.0955(19) Uani . . 1.000
O O2 0.6302(2) 0.1448(5) 0.82923(17) 0.0709(13) Uani . . 1.000
O O3 0.8385(3) 0.4027(5) 0.9260(3) 0.0873(18) Uani . . 1.000
N N1 0.8596(2) -0.0172(5) 0.92374(18) 0.0529(13) Uani . . 1.000
C C1 0.8066(3) -0.2456(6) 1.0211(2) 0.0533(14) Uani . . 1.000
C C2 0.8029(3) -0.3498(7) 1.0682(3) 0.0700(19) Uani . . 1.000
C C3 0.8717(4) -0.4415(8) 1.0951(3) 0.081(2) Uani . . 1.000
C C4 0.9461(4) -0.4281(7) 1.0746(3) 0.0762(19) Uani . . 1.000
C C5 0.9499(3) -0.3278(7) 1.0261(3) 0.0675(16) Uani . . 1.000
C C6 0.8821(3) -0.2341(5) 0.9988(2) 0.0542(14) Uani . . 1.000
C C7 0.8968(3) -0.1364(6) 0.9471(2) 0.0574(18) Uani . . 1.000
C C8 0.8902(3) 0.0470(6) 0.8686(2) 0.0621(16) Uani . . 1.000
C C9 0.8222(3) 0.0482(6) 0.8040(2) 0.0565(17) Uani . . 1.000
C C10 0.8126(5) 0.1643(8) 0.7620(3) 0.088(3) Uani . . 1.000
C C11 0.7522(7) 0.1629(12) 0.7011(4) 0.116(4) Uani . . 1.000
C C12 0.6989(6) 0.0464(12) 0.6828(4) 0.107(3) Uani . . 1.000
C C13 0.7084(5) -0.0676(10) 0.7239(4) 0.098(3) Uani . . 1.000
C C14 0.7691(4) -0.0690(7) 0.7837(3) 0.074(2) Uani . . 1.000
C C15 0.6533(3) -0.1358(6) 1.0491(2) 0.0591(18) Uani . . 1.000
C C16 0.5835(3) -0.2249(8) 1.0432(3) 0.079(2) Uani . . 1.000
C C17 0.5405(4) -0.2269(9) 1.0929(4) 0.093(3) Uani . . 1.000
C C18 0.5671(4) -0.1411(10) 1.1476(4) 0.098(3) Uani . . 1.000
C C19 0.6368(5) -0.0521(9) 1.1547(3) 0.092(3) Uani . . 1.000
C C20 0.6788(4) -0.0498(7) 1.1043(3) 0.0739(19) Uani . . 1.000
C C21 0.6505(3) -0.2346(5) 0.9178(2) 0.0526(14) Uani . . 1.000
C C22 0.6740(4) -0.3688(6) 0.8994(3) 0.0706(19) Uani . . 1.000
C C23 0.6192(4) -0.4487(8) 0.8502(3) 0.089(2) Uani . . 1.000
C C24 0.5409(4) -0.3950(7) 0.8180(3) 0.082(2) Uani . . 1.000
C C25 0.5170(4) -0.2618(8) 0.8343(3) 0.080(2) Uani . . 1.000
C C26 0.5704(3) -0.1808(7) 0.8830(3) 0.0698(17) Uani . . 1.000
C C27 0.6910(3) 0.2220(7) 1.0005(3) 0.0671(19) Uani . . 1.000
C C28 0.6818(3) 0.1268(5) 0.8777(3) 0.0570(16) Uani . . 1.000
C C29 0.8126(3) 0.2947(6) 0.9399(3) 0.0640(16) Uani . . 1.000
Cl Cl2 0.8504(2) -0.4410(3) 0.78245(18) 0.1549(13) Uani . . 1.000
Cl Cl3 0.9854(2) -0.2588(5) 0.7679(2) 0.197(2) Uani . . 1.000
C C30 0.8967(8) -0.3533(13) 0.7263(5) 0.149(5) Uani . . 1.000
H H2 0.75310 -0.35900 1.08240 0.0840 Uiso calc R 1.000
H H3 0.86760 -0.51100 1.12660 0.0970 Uiso calc R 1.000
H H4 0.99320 -0.48610 1.09330 0.0910 Uiso calc R 1.000
H H5 0.99910 -0.32240 1.01110 0.0810 Uiso calc R 1.000
H H7 0.94020 -0.16560 0.92810 0.0690 Uiso calc R 1.000
H H8A 0.93880 -0.00830 0.86290 0.0740 Uiso calc R 1.000
H H8B 0.90910 0.14580 0.88020 0.0740 Uiso calc R 1.000
H H10 0.84700 0.24580 0.77440 0.1060 Uiso calc R 1.000
H H11 0.74790 0.24190 0.67250 0.1390 Uiso calc R 1.000
H H12 0.65700 0.04650 0.64270 0.1280 Uiso calc R 1.000
H H13 0.67310 -0.14810 0.71160 0.1180 Uiso calc R 1.000
H H14 0.77430 -0.15040 0.81090 0.0880 Uiso calc R 1.000
H H16 0.56520 -0.28370 1.00590 0.0940 Uiso calc R 1.000
H H17 0.49330 -0.28700 1.08890 0.1110 Uiso calc R 1.000
H H18 0.53770 -0.14280 1.18060 0.1170 Uiso calc R 1.000
H H19 0.65550 0.00530 1.19240 0.1110 Uiso calc R 1.000
H H20 0.72540 0.01160 1.10820 0.0890 Uiso calc R 1.000
H H22 0.72740 -0.40640 0.92040 0.0850 Uiso calc R 1.000
H H23 0.63590 -0.53990 0.83880 0.1070 Uiso calc R 1.000
H H24 0.50420 -0.44970 0.78520 0.0980 Uiso calc R 1.000
H H25 0.46380 -0.22480 0.81220 0.0960 Uiso calc R 1.000
H H26 0.55330 -0.08890 0.89310 0.0840 Uiso calc R 1.000
H H30A 0.91260 -0.42430 0.69720 0.1790 Uiso calc R 1.000
H H30B 0.85580 -0.28690 0.69910 0.1790 Uiso calc R 1.000

loop_
_atom_type_symbol
_atom_type_description
_atom_type_scat_dispersion_real
_atom_type_scat_dispersion_imag
_atom_type_scat_source
Re Re -1.0185 7.2310 'International Tables Vol C Tables 4.2.6.8 and 6.1.1.4'
P P 0.1023 0.0942 'International Tables Vol C Tables 4.2.6.8 and 6.1.1.4'
O O 0.0106 0.0060 'International Tables Vol C Tables 4.2.6.8 and 6.1.1.4'
N N 0.0061 0.0033 'International Tables Vol C Tables 4.2.6.8 and 6.1.1.4'
Cl Cl 0.1484 0.1585 'International Tables Vol C Tables 4.2.6.8 and 6.1.1.4'
H H 0.0000 0.0000 'International Tables Vol C Tables 4.2.6.8 and 6.1.1.4'
C C 0.0033 0.0016 'International Tables Vol C Tables 4.2.6.8 and 6.1.1.4'

loop_
_exptl_crystal_face_index_k
_exptl_crystal_face_index_l
_exptl_crystal_face_perp_dist
-3 15 0.1245
-8 1 0.1035
8 -9 0.0852
-2 -5 0.0893
2 -14 0.0785
9 11 0.0889
-1 -4 0.0722
4 -3 0.1534
-1 -15 0.1404
-13 12 0.1146
0 -1 0.0816
-10 -11 0.1037
-3 9 0.0999
3 -13 0.1480

loop_
_geom_angle_atom_site_label_1
_geom_angle_atom_site_label_2
_geom_angle_atom_site_label_3
_geom_angle
_geom_angle_publ_flag
Cl1 Re1 P1 88.32(4) no
Cl1 Re1 N1 84.09(10) no
Cl1 Re1 C27 90.79(18) no
Cl1 Re1 C28 177.87(14) no
Cl1 Re1 C29 90.18(18) no
P1 Re1 N1 83.86(12) no
P1 Re1 C27 95.63(19) no
P1 Re1 C28 93.63(15) no
P1 Re1 C29 176.34(16) no
N1 Re1 C27 174.9(2) no
N1 Re1 C28 96.98(18) no
N1 Re1 C29 92.66(19) no
C27 Re1 C28 88.2(2) no
C27 Re1 C29 87.7(2) no
C28 Re1 C29 87.9(2) no
Re1 P1 C1 109.62(17) no
Re1 P1 C15 117.52(18) no
Re1 P1 C21 117.93(15) no
C1 P1 C15 103.3(2) no
C1 P1 C21 103.7(2) no
C15 P1 C21 103.0(2) no
Re1 N1 C7 128.5(3) no
Re1 N1 C8 116.7(3) no
C7 N1 C8 114.5(4) no
P1 C1 C2 120.9(4) no
P1 C1 C6 120.4(4) no
C2 C1 C6 118.7(5) no
C1 C2 C3 121.9(5) no
C2 C3 C4 119.5(6) no
C3 C4 C5 119.4(6) no
C4 C5 C6 122.2(5) no
C1 C6 C5 118.4(4) no
C1 C6 C7 126.9(4) no
C5 C6 C7 114.7(4) no
N1 C7 C6 130.7(4) no
N1 C8 C9 112.4(4) no
C8 C9 C10 121.0(5) no
C8 C9 C14 121.7(5) no
C10 C9 C14 117.2(5) no
C9 C10 C11 121.0(7) no
C10 C11 C12 120.6(9) no
C11 C12 C13 118.4(8) no
C12 C13 C14 121.7(8) no
C9 C14 C13 121.1(6) no
P1 C15 C16 123.0(4) no
P1 C15 C20 118.1(4) no
C16 C15 C20 118.9(5) no
C15 C16 C17 120.0(6) no
C16 C17 C18 120.2(7) no
C17 C18 C19 120.8(7) no
C18 C19 C20 118.5(7) no
C15 C20 C19 121.6(6) no
P1 C21 C22 123.7(4) no
P1 C21 C26 119.0(4) no
C22 C21 C26 117.3(5) no
C21 C22 C23 120.8(6) no
C22 C23 C24 120.7(6) no
C23 C24 C25 119.6(6) no
C24 C25 C26 120.7(6) no
C21 C26 C25 121.0(6) no
Re1 C27 O1 179.6(4) no
Re1 C28 O2 175.6(4) no
Re1 C29 O3 178.1(6) no
C1 C2 H2 119.00 no
C3 C2 H2 119.00 no
C2 C3 H3 120.00 no
C4 C3 H3 120.00 no
C3 C4 H4 120.00 no
C5 C4 H4 120.00 no
C4 C5 H5 119.00 no
C6 C5 H5 119.00 no
N1 C7 H7 115.00 no
C6 C7 H7 115.00 no
N1 C8 H8A 109.00 no
N1 C8 H8B 109.00 no
C9 C8 H8A 109.00 no
C9 C8 H8B 109.00 no
H8A C8 H8B 108.00 no
C9 C10 H10 119.00 no
C11 C10 H10 120.00 no
C10 C11 H11 120.00 no
C12 C11 H11 120.00 no
C11 C12 H12 121.00 no
C13 C12 H12 121.00 no
C12 C13 H13 119.00 no
C14 C13 H13 119.00 no
C9 C14 H14 119.00 no
C13 C14 H14 119.00 no
C15 C16 H16 120.00 no
C17 C16 H16 120.00 no
C16 C17 H17 120.00 no
C18 C17 H17 120.00 no
C17 C18 H18 120.00 no
C19 C18 H18 120.00 no
C18 C19 H19 121.00 no
C20 C19 H19 121.00 no
C15 C20 H20 119.00 no
C19 C20 H20 119.00 no
C21 C22 H22 120.00 no
C23 C22 H22 120.00 no
C22 C23 H23 120.00 no
C24 C23 H23 120.00 no
C23 C24 H24 120.00 no
C25 C24 H24 120.00 no
C24 C25 H25 120.00 no
C26 C25 H25 120.00 no
C21 C26 H26 120.00 no
C25 C26 H26 120.00 no
Cl2 C30 Cl3 110.3(6) no
Cl2 C30 H30A 110.00 no
Cl2 C30 H30B 110.00 no
Cl3 C30 H30A 110.00 no
Cl3 C30 H30B 110.00 no
H30A C30 H30B 108.00 no

loop_
_geom_bond_atom_site_label_1
_geom_bond_atom_site_label_2
_geom_bond_distance
_geom_bond_publ_flag
Re1 Cl1 2.5024(13) no
Re1 P1 2.4561(13) no
Re1 N1 2.210(4) no
Re1 C27 1.926(6) no
Re1 C28 1.909(6) no
Re1 C29 1.942(5) no
Cl2 C30 1.739(12) no
Cl3 C30 1.712(13) no
P1 C21 1.824(5) no
P1 C1 1.825(5) no
P1 C15 1.841(5) no
O1 C27 1.146(8) no
O2 C28 1.145(7) no
O3 C29 1.144(7) no
N1 C7 1.285(7) no
N1 C8 1.483(6) no
C1 C6 1.418(7) no
C1 C2 1.383(8) no
C2 C3 1.396(9) no
C3 C4 1.383(9) no
C4 C5 1.380(9) no
C5 C6 1.397(7) no
C6 C7 1.467(6) no
C8 C9 1.504(6) no
C9 C14 1.376(8) no
C9 C10 1.363(9) no
C10 C11 1.388(11) no
C11 C12 1.368(15) no
C12 C13 1.337(13) no
C13 C14 1.374(10) no
C15 C16 1.376(8) no
C15 C20 1.368(8) no
C16 C17 1.386(9) no
C17 C18 1.361(12) no
C18 C19 1.372(11) no
C19 C20 1.388(10) no
C21 C26 1.404(7) no
C21 C22 1.375(7) no
C22 C23 1.382(9) no
C23 C24 1.366(9) no
C24 C25 1.354(10) no
C25 C26 1.372(9) no
C2 H2 0.9300 no
C3 H3 0.9300 no
C4 H4 0.9300 no
C5 H5 0.9300 no
C7 H7 0.9300 no
C8 H8B 0.9700 no
C8 H8A 0.9700 no
C10 H10 0.9300 no
C11 H11 0.9300 no
C12 H12 0.9300 no
C13 H13 0.9300 no
C14 H14 0.9300 no
C16 H16 0.9300 no
C17 H17 0.9300 no
C18 H18 0.9300 no
C19 H19 0.9300 no
C20 H20 0.9300 no
C22 H22 0.9300 no
C23 H23 0.9300 no
C24 H24 0.9300 no
C25 H25 0.9300 no
C26 H26 0.9300 no
C30 H30A 0.9700 no
C30 H30B 0.9700 no

loop_
_geom_contact_atom_site_label_1
_geom_contact_atom_site_label_2
_geom_contact_distance
_geom_contact_site_symmetry_2
_geom_contact_publ_flag
Re1 C14 4.048(6) . no
Re1 H20 3.4200 . no
Cl1 P1 3.4546(19) . no
Cl1 N1 3.164(4) . no
Cl1 C1 3.447(6) . no
Cl1 C6 3.426(5) . no
Cl1 C7 3.432(5) . no
Cl1 C27 3.179(6) . no
Cl1 C29 3.172(6) . no
Cl2 O3 3.363(7) 1_545 no
Cl3 C10 3.554(9) 2_746 no
Cl1 H20 2.8900 . no
Cl1 H8A 3.0800 3_757 no
Cl1 H30A 3.0400 4_545 no
Cl1 H7 3.0200 3_757 no
Cl2 H10 2.8900 1_545 no
Cl2 H14 3.0600 . no
Cl3 H10 3.0600 2_746 no
P1 C7 3.247(5) . no
P1 C27 3.267(7) . no
P1 Cl1 3.4546(19) . no
P1 N1 3.123(4) . no
P1 C28 3.205(5) . no
O2 C13 3.412(9) . no
O2 C9 3.402(6) . no
O2 C14 3.304(8) . no
O2 C18 3.352(8) 3_657 no
O3 C22 3.327(8) 1_565 no
O3 Cl2 3.363(7) 1_565 no
O3 C5 3.386(7) 3_757 no
O1 H17 2.8200 3_657 no
O1 H12 2.8600 4_555 no
O2 H18 2.6700 3_657 no
O2 H23 2.9100 1_565 no
O2 H24 2.9200 2_656 no
O3 H8B 2.8900 . no
O3 H22 2.5000 1_565 no
O3 H5 2.7200 3_757 no
N1 P1 3.123(4) . no
N1 Cl1 3.164(4) . no
N1 C1 3.184(6) . no
N1 C28 3.091(6) . no
N1 C29 3.009(7) . no
N1 H14 2.6900 . no
C5 O3 3.386(7) 3_757 no
C6 Cl1 3.426(5) . no
C7 C14 3.552(7) . no
C9 O2 3.402(6) . no
C9 C28 3.135(7) . no
C10 Cl3 3.554(9) 2_756 no
C13 O2 3.412(9) . no
C14 Re1 4.048(6) . no
C14 C28 3.237(8) . no
C14 C7 3.552(7) . no
C14 O2 3.304(8) . no
C16 C26 3.309(9) . no
C18 O2 3.352(8) 3_657 no
C20 C27 3.342(9) . no
C22 O3 3.327(8) 1_545 no
C26 C28 3.373(8) . no
C26 C16 3.309(9) . no
C27 P1 3.267(7) . no
C27 C15 3.541(8) . no
C27 C28 2.668(8) . no
C27 C20 3.342(9) . no
C27 Cl1 3.179(6) . no
C27 C29 2.680(8) . no
C28 C8 3.507(7) . no
C28 C14 3.237(8) . no
C28 P1 3.205(5) . no
C28 C26 3.373(8) . no
C28 C21 3.496(7) . no
C28 C9 3.135(7) . no
C28 C27 2.668(8) . no
C28 C29 2.673(8) . no
C28 N1 3.091(6) . no
C29 C8 3.150(8) . no
C29 Cl1 3.172(6) . no
C29 C28 2.673(8) . no
C29 C27 2.680(8) . no
C29 N1 3.009(7) . no
C1 H22 2.6200 . no
C2 H30B 2.9200 4_545 no
C2 H22 3.0500 . no
C3 H30B 3.0700 4_545 no
C5 H8B 3.0900 3_757 no
C6 H22 3.0600 . no
C7 H14 3.0200 . no
C11 H3 3.0500 4_544 no
C12 H2 3.0100 4_544 no
C15 H2 2.6000 . no
C16 H2 2.9300 . no
C17 H13 3.0500 4_545 no
C18 H13 2.7000 4_545 no
C18 H26 2.8500 3_657 no
C19 H13 3.0000 4_545 no
C21 H16 2.6000 . no
C24 H18 2.8700 4_544 no
C26 H16 2.7500 . no
C27 H20 2.9000 . no
C28 H26 2.9500 . no
C29 H22 3.0600 1_565 no
C29 H8B 2.6200 . no
C29 H5 2.9700 3_757 no
H2 C15 2.6000 . no
H2 C16 2.9300 . no
H2 C12 3.0100 4_545 no
H3 C11 3.0500 4_545 no
H5 O3 2.7200 3_757 no
H5 C29 2.9700 3_757 no
H5 H7 2.2600 . no
H7 H8A 1.9800 . no
H7 Cl1 3.0200 3_757 no
H7 H5 2.2600 . no
H8A Cl1 3.0800 3_757 no
H8A H7 1.9800 . no
H8B C29 2.6200 . no
H8B O3 2.8900 . no
H8B H10 2.3600 . no
H8B C5 3.0900 3_757 no
H10 Cl3 3.0600 2_756 no
H10 Cl2 2.8900 1_565 no
H10 H8B 2.3600 . no
H12 O1 2.8600 4_554 no
H13 C18 2.7000 4_544 no
H13 C19 3.0000 4_544 no
H13 C17 3.0500 4_544 no
H14 N1 2.6900 . no
H14 C7 3.0200 . no
H14 Cl2 3.0600 . no
H16 C26 2.7500 . no
H16 C21 2.6000 . no
H17 O1 2.8200 3_657 no
H18 O2 2.6700 3_657 no
H18 C24 2.8700 4_545 no
H18 H24 2.5200 4_545 no
H20 Re1 3.4200 . no
H20 C27 2.9000 . no
H20 Cl1 2.8900 . no
H22 C1 2.6200 . no
H22 C2 3.0500 . no
H22 O3 2.5000 1_545 no
H22 C29 3.0600 1_545 no
H22 C6 3.0600 . no
H23 O2 2.9100 1_545 no
H24 H18 2.5200 4_544 no
H24 O2 2.9200 2_646 no
H26 C18 2.8500 3_657 no
H26 C28 2.9500 . no
H30A Cl1 3.0400 4_544 no
H30B C2 2.9200 4_544 no
H30B C3 3.0700 4_544 no

loop_
_geom_hbond_atom_site_label_D
_geom_hbond_atom_site_label_H
_geom_hbond_atom_site_label_A
_geom_hbond_site_symmetry_A
_geom_hbond_distance_DH
_geom_hbond_distance_HA
_geom_hbond_distance_DA
_geom_hbond_angle_DHA
_geom_hbond_publ_flag
C22 H22 O3 1_545 0.9300 2.5000 3.327(8) 149.00 yes

loop_
_geom_torsion_atom_site_label_1
_geom_torsion_atom_site_label_2
_geom_torsion_atom_site_label_3
_geom_torsion_atom_site_label_4
_geom_torsion
_geom_torsion_publ_flag
Cl1 Re1 P1 C1 -42.83(15) no
N1 Re1 P1 C1 41.41(18) no
C27 Re1 P1 C1 -133.5(2) no
C28 Re1 P1 C1 138.1(2) no
Cl1 Re1 P1 C15 74.62(17) no
N1 Re1 P1 C15 158.86(19) no
C27 Re1 P1 C15 -16.0(2) no
C28 Re1 P1 C15 -104.5(2) no
Cl1 Re1 P1 C21 -161.14(19) no
N1 Re1 P1 C21 -76.9(2) no
C27 Re1 P1 C21 108.2(3) no
C28 Re1 P1 C21 19.7(2) no
Cl1 Re1 N1 C7 53.1(4) no
P1 Re1 N1 C7 -35.9(4) no
C28 Re1 N1 C7 -128.8(4) no
C29 Re1 N1 C7 143.0(4) no
Cl1 Re1 N1 C8 -121.0(3) no
P1 Re1 N1 C8 150.1(3) no
C28 Re1 N1 C8 57.2(3) no
C29 Re1 N1 C8 -31.0(3) no
Re1 P1 C1 C2 147.4(4) no
C15 P1 C1 C2 21.4(5) no
C21 P1 C1 C2 -85.8(5) no
Re1 P1 C1 C6 -34.3(4) no
C15 P1 C1 C6 -160.4(4) no
C21 P1 C1 C6 92.5(4) no
C1 P1 C15 C20 80.7(5) no
C21 P1 C15 C20 -171.5(4) no
Re1 P1 C15 C20 -40.1(5) no
Re1 P1 C21 C22 118.7(4) no
C1 P1 C21 C22 -2.7(5) no
C15 P1 C21 C22 -110.1(5) no
Re1 P1 C21 C26 -63.9(4) no
C1 P1 C21 C26 174.7(4) no
C15 P1 C21 C26 67.3(4) no
C21 P1 C15 C16 9.2(5) no
Re1 P1 C15 C16 140.6(4) no
C1 P1 C15 C16 -98.6(5) no
C7 N1 C8 C9 114.7(5) no
Re1 N1 C8 C9 -70.4(5) no
C8 N1 C7 C6 -177.1(5) no
Re1 N1 C7 C6 8.8(8) no
C2 C1 C6 C7 176.7(5) no
C2 C1 C6 C5 -0.7(7) no
P1 C1 C2 C3 179.5(5) no
C6 C1 C2 C3 1.2(8) no
P1 C1 C6 C5 -179.0(4) no
P1 C1 C6 C7 -1.6(7) no
C1 C2 C3 C4 0.3(10) no
C2 C3 C4 C5 -2.4(10) no
C3 C4 C5 C6 2.9(9) no
C4 C5 C6 C7 -179.1(5) no
C4 C5 C6 C1 -1.3(8) no
C5 C6 C7 N1 -161.0(5) no
C1 C6 C7 N1 21.6(8) no
N1 C8 C9 C10 139.8(6) no
N1 C8 C9 C14 -42.4(7) no
C14 C9 C10 C11 -0.6(10) no
C8 C9 C10 C11 177.3(7) no
C10 C9 C14 C13 -0.8(9) no
C8 C9 C14 C13 -178.6(6) no
C9 C10 C11 C12 2.2(14) no
C10 C11 C12 C13 -2.2(15) no
C11 C12 C13 C14 0.9(14) no
C12 C13 C14 C9 0.7(12) no
P1 C15 C16 C17 179.0(5) no
C16 C15 C20 C19 1.0(9) no
C20 C15 C16 C17 -0.3(9) no
P1 C15 C20 C19 -178.3(5) no
C15 C16 C17 C18 -0.1(11) no
C16 C17 C18 C19 -0.3(12) no
C17 C18 C19 C20 1.0(12) no
C18 C19 C20 C15 -1.4(11) no
P1 C21 C22 C23 175.2(5) no
C26 C21 C22 C23 -2.2(8) no
P1 C21 C26 C25 -175.3(5) no
C22 C21 C26 C25 2.2(8) no
C21 C22 C23 C24 1.0(10) no
C22 C23 C24 C25 0.3(10) no
C23 C24 C25 C26 -0.4(10) no
C24 C25 C26 C21 -0.9(9) no
